data_7117124
loop_
_publ_author_name
'Santosh C. Gadekar'
'Baddigam Kiran Reddy'
'Venkataramanarao G. Anand'

_publ_section_title
;
 Metal assisted cyclodimerization of doubly N-confused dipyrrins into
 planar aza-heptalenes
;
_journal_name_full Chem.Commun.
_journal_page_first 8342
_journal_paper_doi 10.1039/C5cc01367D
_journal_volume 51
_journal_year 2015
_chemical_formula_moiety 'C30 H8 F10 N4, O'
_chemical_formula_sum 'C30 H8 F10 N4 O'
_chemical_formula_weight 630.40
_chemical_name_systematic 1N-Nornorrole
_space_group_IT_number 14
_symmetry_cell_setting monoclinic
_symmetry_space_group_name_Hall '-P 2ybc'
_symmetry_space_group_name_H-M 'P 1 21/c 1'
_atom_sites_solution_hydrogens geom
_atom_sites_solution_primary direct
_atom_sites_solution_secondary difmap
_audit_creation_method SHELXL-97
_audit_update_record
;
2014-09-16 deposited with the CCDC.
2015-04-07 downloaded from the CCDC.
;
_cell_angle_alpha 90.00
_cell_angle_beta 95.576(10)
_cell_angle_gamma 90.00
_cell_formula_units_Z 4
_cell_length_a 28.021(12)
_cell_length_b 11.565(5)
_cell_length_c 7.319(3)
_cell_measurement_temperature 100
_cell_volume 2360.6(17)
_computing_cell_refinement 'Bruker SMART'
_computing_data_collection 'Bruker SMART'
_computing_data_reduction 'Bruker SMART'
_computing_molecular_graphics 'Bruker SHELXTL'
_computing_publication_material 'Bruker SHELXTL'
_computing_structure_refinement 'SHELXL-97 (Sheldrick, 2008)'
_computing_structure_solution 'SHELXS-97 (Sheldrick, 2008)'
_diffrn_ambient_temperature 100
_diffrn_measured_fraction_theta_full 0.996
_diffrn_measured_fraction_theta_max 0.996
_diffrn_radiation_monochromator graphite
_diffrn_radiation_source 'fine-focus sealed tube'
_diffrn_radiation_type MoK\a
_diffrn_radiation_wavelength 0.71073
_diffrn_reflns_av_R_equivalents 0.2370
_diffrn_reflns_av_sigmaI/netI 0.1465
_diffrn_reflns_limit_h_max 34
_diffrn_reflns_limit_h_min -34
_diffrn_reflns_limit_k_max 14
_diffrn_reflns_limit_k_min -14
_diffrn_reflns_limit_l_max 9
_diffrn_reflns_limit_l_min -8
_diffrn_reflns_number 36291
_diffrn_reflns_theta_full 25.99
_diffrn_reflns_theta_max 25.99
_diffrn_reflns_theta_min 0.73
_exptl_absorpt_coefficient_mu 0.165
_exptl_absorpt_correction_T_max 0.992
_exptl_absorpt_correction_T_min 0.980
_exptl_absorpt_correction_type multi-scan
_exptl_absorpt_process_details 'multi-scan absorption correction'
_exptl_crystal_colour Green
_exptl_crystal_density_diffrn 1.774
_exptl_crystal_density_method 'not measured'
_exptl_crystal_description Plate
_exptl_crystal_F_000 1256
_exptl_crystal_size_max 0.20
_exptl_crystal_size_mid 0.10
_exptl_crystal_size_min 0.05
_refine_diff_density_max 0.817
_refine_diff_density_min -0.450
_refine_diff_density_rms 0.105
_refine_ls_extinction_method none
_refine_ls_goodness_of_fit_ref 1.111
_refine_ls_hydrogen_treatment mixed
_refine_ls_matrix_type full
_refine_ls_number_parameters 406
_refine_ls_number_reflns 4602
_refine_ls_number_restraints 6
_refine_ls_restrained_S_all 1.112
_refine_ls_R_factor_all 0.1812
_refine_ls_R_factor_gt 0.0793
_refine_ls_shift/su_max 0.000
_refine_ls_shift/su_mean 0.000
_refine_ls_structure_factor_coef Fsqd
_refine_ls_weighting_details 'calc w=1/[\s^2^(Fo^2^)+(0.1000P)^2^+0.0000P] where P=(Fo^2^+2Fc^2^)/3'
_refine_ls_weighting_scheme calc
_refine_ls_wR_factor_gt 0.1859
_refine_ls_wR_factor_ref 0.2303
_reflns_number_gt 2289
_reflns_number_total 4618
_reflns_threshold_expression >2sigma(I)
_cod_data_source_file c5cc01367d2.cif
_cod_data_source_block 614y
_cod_original_sg_symbol_H-M 'P 21/c'
_cod_database_code 7117124

loop_
_symmetry_equiv_pos_as_xyz
'x, y, z'
'-x, y+1/2, -z+1/2'
'-x, -y, -z'
'x, -y-1/2, z-1/2'

loop_
_atom_site_label
_atom_site_type_symbol
_atom_site_fract_x
_atom_site_fract_y
_atom_site_fract_z
_atom_site_U_iso_or_equiv
_atom_site_adp_type
_atom_site_occupancy
_atom_site_symmetry_multiplicity
_atom_site_calc_flag
_atom_site_refinement_flags
_atom_site_disorder_assembly
_atom_site_disorder_group
F5 F 0.62128(11) 0.5524(2) -0.0331(4) 0.0235(8) Uani 1 1 d . . .
F1 F 0.58398(12) 0.5481(3) 0.5792(4) 0.0311(9) Uani 1 1 d . . .
F3 F 0.46783(11) 0.6589(3) 0.1104(4) 0.0269(8) Uani 1 1 d . . .
F4 F 0.53137(12) 0.6276(3) -0.1408(4) 0.0288(9) Uani 1 1 d . . .
F2 F 0.49478(12) 0.6235(3) 0.4703(4) 0.0312(9) Uani 1 1 d . . .
F10 F 0.85218(14) 0.4304(3) 1.0763(5) 0.0364(10) Uani 1 1 d . . .
F6 F 0.92566(14) 0.5162(3) 0.5435(5) 0.0474(11) Uani 1 1 d . . .
F9 F 0.93346(15) 0.3352(3) 1.2270(5) 0.0546(12) Uani 1 1 d . . .
F8 F 1.01113(14) 0.3256(3) 1.0362(6) 0.0653(15) Uani 1 1 d . . .
F7 F 1.00727(15) 0.4196(3) 0.6952(6) 0.0588(12) Uani 1 1 d . . .
N4 N 0.69130(17) 0.2005(3) 0.3696(6) 0.0210(11) Uani 1 1 d . . .
N1 N 0.80476(17) 0.8233(4) 0.6742(6) 0.0230(12) Uani 1 1 d . . .
H1 H 0.7860 0.8799 0.6406 0.028 Uiso 1 1 calc R . .
N3 N 0.74387(17) 0.3486(4) 0.4914(6) 0.0245(12) Uani 1 1 d . . .
C17 C 0.75108(18) 0.6766(4) 0.5529(7) 0.0109(12) Uani 1 1 d . . .
C26 C 0.77784(19) 0.2677(4) 0.5499(7) 0.0127(11) Uani 1 1 d U . .
H26 H 0.7750 0.1881 0.5337 0.015 Uiso 1 1 calc R . .
N2 N 0.71757(18) 0.7591(4) 0.4962(7) 0.0302(13) Uani 1 1 d . . .
O1S O 0.74391(18) 0.0114(4) 0.5341(7) 0.0617(16) Uani 1 1 d . . .
C5 C 0.5902(2) 0.5679(4) 0.0941(7) 0.0162(12) Uani 1 1 d . . .
C4 C 0.5453(2) 0.6078(4) 0.0355(7) 0.0194(13) Uani 1 1 d . . .
C3 C 0.51233(19) 0.6244(4) 0.1629(8) 0.0184(13) Uani 1 1 d . . .
C20 C 0.6792(2) 0.7019(4) 0.4149(7) 0.0187(13) Uani 1 1 d . . .
H20 H 0.6511 0.7374 0.3652 0.022 Uiso 1 1 calc R . .
C6 C 0.60479(19) 0.5460(4) 0.2764(7) 0.0154(12) Uani 1 1 d . . .
C19 C 0.68720(19) 0.5795(4) 0.4151(7) 0.0171(13) Uani 1 1 d . . .
C22 C 0.65898(19) 0.3808(4) 0.3302(7) 0.0178(13) Uani 1 1 d . . .
C25 C 0.70006(19) 0.3128(4) 0.3995(7) 0.0171(13) Uani 1 1 d . . .
C18 C 0.73474(19) 0.5638(4) 0.5061(7) 0.0164(12) Uani 1 1 d . . .
C13 C 0.7952(2) 0.7116(4) 0.6441(7) 0.0203(13) Uani 1 1 d . . .
C14 C 0.8351(2) 0.6446(4) 0.7213(7) 0.0188(13) Uani 1 1 d . . .
C23 C 0.6245(2) 0.2981(4) 0.2566(7) 0.0185(13) Uani 1 1 d . . .
H23 H 0.5938 0.3135 0.2023 0.022 Uiso 1 1 calc R . .
C29 C 0.76031(19) 0.4608(4) 0.5407(7) 0.0175(13) Uani 1 1 d . . .
C2 C 0.5258(2) 0.6047(5) 0.3463(8) 0.0207(13) Uani 1 1 d . . .
C28 C 0.8074(2) 0.4440(4) 0.6362(7) 0.0189(13) Uani 1 1 d . . .
C15 C 0.8694(2) 0.7270(5) 0.7989(8) 0.0239(14) Uani 1 1 d . . .
H15 H 0.8994 0.7106 0.8589 0.029 Uiso 1 1 calc R . .
C21 C 0.65333(19) 0.4990(4) 0.3411(7) 0.0155(12) Uani 1 1 d . . .
C11 C 0.8896(2) 0.4307(5) 0.9788(8) 0.0245(14) Uani 1 1 d . . .
C27 C 0.8155(2) 0.3229(4) 0.6339(8) 0.0226(14) Uani 1 1 d . . .
H27 H 0.8434 0.2869 0.6843 0.027 Uiso 1 1 calc R . .
C30 C 0.8402(2) 0.5257(4) 0.7161(7) 0.0200(13) Uani 1 1 d . . .
C24 C 0.6453(2) 0.1924(5) 0.2810(8) 0.0239(14) Uani 1 1 d . . .
H24 H 0.6306 0.1232 0.2430 0.029 Uiso 1 1 calc R . .
C16 C 0.8499(2) 0.8329(5) 0.7687(8) 0.0254(14) Uani 1 1 d . . .
H16 H 0.8647 0.9022 0.8059 0.030 Uiso 1 1 calc R . .
C1 C 0.5718(2) 0.5664(5) 0.3986(7) 0.0204(13) Uani 1 1 d . . .
C12 C 0.8862(2) 0.4754(4) 0.8038(8) 0.0232(14) Uani 1 1 d . . .
C7 C 0.9263(2) 0.4717(5) 0.7136(9) 0.0354(17) Uani 1 1 d . . .
C9 C 0.9705(3) 0.3766(5) 0.9614(11) 0.0404(19) Uani 1 1 d . . .
C10 C 0.9316(3) 0.3799(5) 1.0581(9) 0.0351(18) Uani 1 1 d . . .
C8 C 0.9689(2) 0.4221(6) 0.7896(11) 0.0429(19) Uani 1 1 d . . .

loop_
_atom_site_aniso_label
_atom_site_aniso_U_11
_atom_site_aniso_U_22
_atom_site_aniso_U_33
_atom_site_aniso_U_23
_atom_site_aniso_U_13
_atom_site_aniso_U_12
F5 0.024(2) 0.0280(17) 0.0191(17) 0.0022(13) 0.0038(15) 0.0048(14)
F1 0.024(2) 0.050(2) 0.0199(19) 0.0055(15) 0.0022(15) 0.0140(16)
F3 0.015(2) 0.0311(18) 0.032(2) -0.0009(14) -0.0074(15) 0.0095(14)
F4 0.032(2) 0.0351(19) 0.0176(19) 0.0026(14) -0.0062(15) 0.0087(16)
F2 0.019(2) 0.040(2) 0.035(2) 0.0045(16) 0.0100(16) 0.0092(16)
F10 0.045(3) 0.0276(19) 0.035(2) 0.0015(15) -0.0033(19) -0.0034(17)
F6 0.030(3) 0.066(3) 0.047(3) 0.011(2) 0.0083(18) 0.013(2)
F9 0.063(3) 0.038(2) 0.056(3) 0.0141(19) -0.028(2) 0.005(2)
F8 0.031(3) 0.037(2) 0.118(4) 0.002(2) -0.043(3) 0.0121(18)
F7 0.026(3) 0.061(3) 0.090(3) -0.003(2) 0.007(2) 0.014(2)
N4 0.022(3) 0.018(2) 0.022(3) -0.0027(19) 0.002(2) -0.003(2)
N1 0.020(3) 0.015(2) 0.033(3) 0.0014(19) -0.003(2) 0.004(2)
N3 0.020(3) 0.024(3) 0.030(3) -0.003(2) -0.001(2) -0.001(2)
C17 0.005(3) 0.009(2) 0.018(3) -0.001(2) -0.002(2) 0.003(2)
C26 0.0122(14) 0.0115(14) 0.0141(14) 0.0004(9) -0.0004(9) 0.0012(9)
N2 0.024(3) 0.035(3) 0.031(3) 0.004(2) -0.002(2) 0.004(2)
O1S 0.043(4) 0.074(4) 0.070(4) 0.030(3) 0.012(3) 0.029(3)
C5 0.016(3) 0.017(3) 0.016(3) 0.000(2) 0.001(3) 0.001(2)
C4 0.023(4) 0.018(3) 0.015(3) 0.001(2) -0.008(3) 0.002(2)
C3 0.008(3) 0.011(3) 0.035(4) -0.003(2) -0.004(3) 0.002(2)
C20 0.018(3) 0.015(3) 0.022(3) 0.000(2) -0.006(3) 0.000(2)
C6 0.010(3) 0.013(3) 0.023(3) -0.003(2) -0.002(2) -0.001(2)
C19 0.013(3) 0.021(3) 0.017(3) 0.001(2) 0.001(2) 0.005(2)
C22 0.010(3) 0.017(3) 0.027(3) 0.001(2) 0.002(2) 0.002(2)
C25 0.011(3) 0.019(3) 0.020(3) -0.002(2) -0.002(2) -0.001(2)
C18 0.012(3) 0.018(3) 0.018(3) 0.001(2) -0.001(2) 0.000(2)
C13 0.015(3) 0.020(3) 0.026(3) -0.001(2) -0.002(3) -0.001(2)
C14 0.017(3) 0.020(3) 0.018(3) 0.001(2) -0.002(2) -0.004(2)
C23 0.009(3) 0.026(3) 0.020(3) 0.001(2) -0.001(2) -0.004(2)
C29 0.012(3) 0.017(3) 0.022(3) -0.003(2) -0.004(2) 0.001(2)
C2 0.009(3) 0.030(3) 0.023(3) 0.000(2) 0.003(3) -0.002(2)
C28 0.014(3) 0.020(3) 0.022(3) 0.001(2) -0.002(2) 0.003(2)
C15 0.016(4) 0.026(3) 0.028(3) 0.000(2) -0.005(3) -0.007(3)
C21 0.010(3) 0.021(3) 0.014(3) 0.000(2) -0.005(2) -0.001(2)
C11 0.019(4) 0.018(3) 0.034(4) 0.003(3) -0.007(3) -0.002(3)
C27 0.020(4) 0.014(3) 0.032(4) 0.003(2) -0.002(3) 0.002(2)
C30 0.012(3) 0.023(3) 0.024(3) 0.002(2) -0.007(2) -0.001(2)
C24 0.028(4) 0.023(3) 0.021(3) -0.002(2) -0.001(3) -0.006(3)
C16 0.022(4) 0.019(3) 0.033(4) 0.001(3) -0.006(3) -0.003(3)
C1 0.014(4) 0.028(3) 0.018(3) 0.006(2) -0.003(3) -0.002(3)
C12 0.012(4) 0.017(3) 0.038(4) 0.001(3) -0.007(3) -0.006(2)
C7 0.027(4) 0.028(3) 0.049(5) 0.008(3) -0.004(3) 0.003(3)
C9 0.030(5) 0.016(3) 0.069(5) 0.001(3) -0.025(4) 0.003(3)
C10 0.043(5) 0.019(3) 0.038(4) 0.006(3) -0.025(4) -0.005(3)
C8 0.016(4) 0.034(4) 0.078(6) -0.006(4) 0.002(4) -0.002(3)

loop_
_atom_type_symbol
_atom_type_description
_atom_type_scat_dispersion_real
_atom_type_scat_dispersion_imag
_atom_type_scat_source
C C 0.0033 0.0016 'International Tables Vol C Tables 4.2.6.8 and 6.1.1.4'
H H 0.0000 0.0000 'International Tables Vol C Tables 4.2.6.8 and 6.1.1.4'
N N 0.0061 0.0033 'International Tables Vol C Tables 4.2.6.8 and 6.1.1.4'
O O 0.0106 0.0060 'International Tables Vol C Tables 4.2.6.8 and 6.1.1.4'
F F 0.0171 0.0103 'International Tables Vol C Tables 4.2.6.8 and 6.1.1.4'

loop_
_geom_angle_atom_site_label_1
_geom_angle_atom_site_label_2
_geom_angle_atom_site_label_3
_geom_angle
_geom_angle_site_symmetry_1
_geom_angle_site_symmetry_3
C25 N4 C24 106.9(4) . .
C13 N1 C16 108.7(4) . .
C26 N3 C25 119.7(4) . .
C26 N3 C29 110.3(4) . .
C25 N3 C29 129.9(4) . .
N2 C17 C13 119.1(4) . .
N2 C17 C18 111.8(4) . .
C13 C17 C18 129.1(4) . .
C27 C26 N3 108.2(4) . .
C20 N2 C17 106.5(4) . .
F5 C5 C4 117.6(5) . .
F5 C5 C6 119.5(5) . .
C4 C5 C6 122.8(5) . .
F4 C4 C5 122.5(5) . .
F4 C4 C3 118.3(5) . .
C5 C4 C3 119.2(5) . .
F3 C3 C2 119.4(5) . .
F3 C3 C4 121.0(5) . .
C2 C3 C4 119.6(5) . .
N2 C20 C19 111.4(5) . .
C1 C6 C5 116.4(5) . .
C1 C6 C21 120.5(5) . .
C5 C6 C21 123.1(5) . .
C21 C19 C18 131.0(5) . .
C21 C19 C20 123.8(5) . .
C18 C19 C20 105.2(4) . .
C21 C22 C23 127.5(5) . .
C21 C22 C25 127.7(5) . .
C23 C22 C25 104.7(4) . .
N4 C25 N3 120.2(5) . .
N4 C25 C22 110.1(4) . .
N3 C25 C22 129.6(4) . .
C29 C18 C17 126.4(5) . .
C29 C18 C19 128.6(5) . .
C17 C18 C19 105.0(4) . .
N1 C13 C17 120.8(5) . .
N1 C13 C14 108.8(5) . .
C17 C13 C14 130.4(5) . .
C30 C14 C13 127.3(5) . .
C30 C14 C15 127.3(5) . .
C13 C14 C15 105.4(4) . .
C24 C23 C22 106.8(5) . .
C18 C29 N3 125.9(5) . .
C18 C29 C28 129.0(5) . .
N3 C29 C28 105.1(4) . .
F2 C2 C3 120.1(5) . .
F2 C2 C1 121.0(5) . .
C3 C2 C1 118.9(5) . .
C30 C28 C27 124.7(5) . .
C30 C28 C29 129.8(5) . .
C27 C28 C29 105.5(5) . .
C16 C15 C14 107.1(5) . .
C22 C21 C19 127.2(5) . .
C22 C21 C6 116.5(4) . .
C19 C21 C6 116.2(4) . .
F10 C11 C12 121.1(5) . .
F10 C11 C10 117.1(6) . .
C12 C11 C10 121.8(6) . .
C26 C27 C28 110.9(5) . .
C14 C30 C28 127.9(5) . .
C14 C30 C12 117.4(5) . .
C28 C30 C12 114.7(4) . .
C23 C24 N4 111.5(5) . .
C15 C16 N1 110.1(5) . .
F1 C1 C6 119.4(5) . .
F1 C1 C2 117.5(5) . .
C6 C1 C2 123.1(5) . .
C7 C12 C11 117.1(5) . .
C7 C12 C30 121.4(5) . .
C11 C12 C30 121.5(6) . .
F6 C7 C12 120.0(5) . .
F6 C7 C8 117.5(7) . .
C12 C7 C8 122.5(6) . .
F8 C9 C10 119.3(7) . .
F8 C9 C8 119.6(7) . .
C10 C9 C8 121.1(6) . .
F9 C10 C9 120.7(6) . .
F9 C10 C11 120.4(7) . .
C9 C10 C11 118.9(6) . .
F7 C8 C9 121.0(6) . .
F7 C8 C7 120.4(7) . .
C9 C8 C7 118.6(7) . .

loop_
_geom_bond_atom_site_label_1
_geom_bond_atom_site_label_2
_geom_bond_distance
_geom_bond_site_symmetry_2
F5 C5 1.347(6) .
F1 C1 1.349(6) .
F3 C3 1.330(6) .
F4 C4 1.331(6) .
F2 C2 1.334(6) .
F10 C11 1.324(7) .
F6 C7 1.346(7) .
F9 C10 1.336(7) .
F8 C9 1.351(7) .
F7 C8 1.334(8) .
N4 C25 1.335(6) .
N4 C24 1.388(7) .
N1 C13 1.333(6) .
N1 C16 1.386(7) .
N3 C26 1.373(7) .
N3 C25 1.404(7) .
N3 C29 1.412(7) .
C17 N2 1.375(7) .
C17 C13 1.406(7) .
C17 C18 1.413(7) .
C26 C27 1.332(7) .
N2 C20 1.351(7) .
C5 C4 1.368(8) .
C5 C6 1.381(7) .
C4 C3 1.389(8) .
C3 C2 1.377(7) .
C20 C19 1.433(7) .
C6 C1 1.368(8) .
C6 C21 1.498(7) .
C19 C21 1.400(7) .
C19 C18 1.442(7) .
C22 C21 1.380(7) .
C22 C23 1.427(7) .
C22 C25 1.445(7) .
C18 C29 1.401(7) .
C13 C14 1.432(7) .
C14 C30 1.384(7) .
C14 C15 1.431(7) .
C23 C24 1.358(7) .
C29 C28 1.445(7) .
C2 C1 1.382(8) .
C28 C30 1.406(7) .
C28 C27 1.419(7) .
C15 C16 1.351(7) .
C11 C12 1.376(8) .
C11 C10 1.390(8) .
C30 C12 1.500(8) .
C12 C7 1.358(9) .
C7 C8 1.390(9) .
C9 C10 1.357(10) .
C9 C8 1.360(10) .
